data_7059917
loop_
_publ_author_name
'Grguri\'c, Toni'
'Cetina, Mario'
'Petroselli, Manuel'
'Bacchiocchi, Corrado'
'Dzoli\'c, Zoran'
'Cametti, Massimo'

_publ_section_title
;
 Anion binding with biphenyl-bis-urea derivatives: solution and
 solid-state studies
;
_journal_issue 38
_journal_name_full 'New Journal of Chemistry'
_journal_page_first 16294
_journal_page_last 16301
_journal_paper_doi 10.1039/D0NJ03670F
_journal_volume 44
_journal_year 2020
_chemical_formula_moiety 'C26 H22 N4 O2, 2(C16 H36 N), 2(H2 O4 P), 0.5(H2 O)'
_chemical_formula_sum 'C58 H99 N6 O10.5 P2'
_chemical_formula_weight 1110.37
_space_group_IT_number 15
_space_group_name_Hall '-I 2ya'
_space_group_name_H-M_alt 'I 1 2/a 1'
_symmetry_cell_setting monoclinic
_symmetry_Int_Tables_number 15
_symmetry_space_group_name_Hall '-I 2ya'
_symmetry_space_group_name_H-M 'I 1 2/a 1'
_atom_sites_solution_hydrogens mixed
_atom_sites_solution_primary direct
_atom_sites_solution_secondary difmap
_audit_creation_date 2020-04-18T14:51:03-00:00
_audit_creation_method 'WinGX routine CIF_UPDATE'
_audit_update_record
;
2020-07-09 deposited with the CCDC.	2020-08-18 downloaded from the CCDC.
;
_cell_angle_alpha 90
_cell_angle_beta 90.576(3)
_cell_angle_gamma 90
_cell_formula_units_Z 4
_cell_length_a 18.2621(5)
_cell_length_b 14.8485(4)
_cell_length_c 24.8790(9)
_cell_measurement_reflns_used 8523
_cell_measurement_temperature 295(1)
_cell_measurement_theta_max 76.5166
_cell_measurement_theta_min 2.9850
_cell_volume 6746.0(4)
_computing_cell_refinement 'CrysAlisPro 1.171.36.20 (Agilent Technologies,2012)'
_computing_data_collection 'CrysAlisPro 1.171.36.20 (Agilent Technologies,2012)'
_computing_data_reduction 'CrysAlisPro 1.171.36.20 (Agilent Technologies,2012)'
_computing_molecular_graphics 'Mercury (Macrae et al., 2006)'
_computing_publication_material 'WinGX (Farrugia, 2012)'
_computing_structure_refinement 'SHELXL-2017/1 (Sheldrick, 2015)'
_computing_structure_solution 'SIR-2004 (Burla et al., 2005)'
_diffrn_ambient_temperature 295(1)
_diffrn_detector_area_resol_mean 10.4323
_diffrn_measured_fraction_theta_full 0.974
_diffrn_measured_fraction_theta_max 0.975
_diffrn_measurement_device_type 'Xcalibur, Ruby, Nova'
_diffrn_measurement_method '\w scans'
_diffrn_radiation_monochromator mirror
_diffrn_radiation_probe x-ray
_diffrn_radiation_source 'Nova (Cu) X-ray Source'
_diffrn_radiation_type CuK\a
_diffrn_radiation_wavelength 1.54184
_diffrn_reflns_av_R_equivalents 0.0286
_diffrn_reflns_av_unetI/netI 0.0224
_diffrn_reflns_Laue_measured_fraction_full 0.974
_diffrn_reflns_Laue_measured_fraction_max 0.975
_diffrn_reflns_limit_h_max 16
_diffrn_reflns_limit_h_min -21
_diffrn_reflns_limit_k_max 17
_diffrn_reflns_limit_k_min -17
_diffrn_reflns_limit_l_max 29
_diffrn_reflns_limit_l_min -29
_diffrn_reflns_number 23142
_diffrn_reflns_point_group_measured_fraction_full 0.974
_diffrn_reflns_point_group_measured_fraction_max 0.975
_diffrn_reflns_theta_full 67.684
_diffrn_reflns_theta_max 67.996
_diffrn_reflns_theta_min 3.466
_exptl_absorpt_coefficient_mu 1.024
_exptl_absorpt_correction_T_max 1.00000
_exptl_absorpt_correction_T_min 0.74599
_exptl_absorpt_correction_type multi-scan
_exptl_absorpt_process_details
;
        CrysAlisPro, Agilent Technologies,
        Version 1.171.36.20 (release 27-06-2012 CrysAlis171 .NET)
        (compiled Jul 11 2012,15:38:31)
        Empirical absorption correction using spherical harmonics,
 implemented in SCALE3 ABSPACK scaling algorithm.
;
_exptl_crystal_colour colourless
_exptl_crystal_density_diffrn 1.093
_exptl_crystal_description irregular
_exptl_crystal_F_000 2412
_exptl_crystal_recrystallization_method 'Re-crystallisation from solvent: dimethyl sulfoxide'
_exptl_crystal_size_max 0.362
_exptl_crystal_size_mid 0.246
_exptl_crystal_size_min 0.147
_refine_diff_density_max 0.829
_refine_diff_density_min -0.363
_refine_diff_density_rms 0.060
_refine_ls_extinction_method none
_refine_ls_goodness_of_fit_ref 1.590
_refine_ls_hydrogen_treatment mixed
_refine_ls_matrix_type full
_refine_ls_number_parameters 407
_refine_ls_number_reflns 6002
_refine_ls_number_restraints 42
_refine_ls_restrained_S_all 1.600
_refine_ls_R_factor_all 0.1115
_refine_ls_R_factor_gt 0.1039
_refine_ls_shift/su_max 0.001
_refine_ls_shift/su_mean 0
_refine_ls_structure_factor_coef Fsqd
_refine_ls_weighting_details 'w=1/[\s^2^(Fo^2^)+(0.2000P)^2^] where P=(Fo^2^+2Fc^2^)/3'
_refine_ls_weighting_scheme calc
_refine_ls_wR_factor_gt 0.3457
_refine_ls_wR_factor_ref 0.3711
_reflns_Friedel_coverage 0
_reflns_number_gt 4908
_reflns_number_total 6002
_reflns_threshold_expression 'I > 2\s(I)'
_cod_data_source_file d0nj03670f2.cif
_cod_data_source_block 1-((TBA)H2PO4)2
_cod_depositor_comments 'Adding full bibliography for 7059910--7059921.cif.'
_cod_original_sg_symbol_H-M 'I 2/a'
_cod_original_formula_sum 'C58 H99 N6 O10.50 P2'
_cod_database_code 7059917
_shelx_shelxl_version_number 2017/1
_platon_squeeze_void_probe_radius 1.20

loop_
_symmetry_equiv_pos_as_xyz
'x, y, z'
'-x+1/2, y, -z'
'x+1/2, y+1/2, z+1/2'
'-x+1, y+1/2, -z+1/2'
'-x, -y, -z'
'x-1/2, -y, z'
'-x+1/2, -y+1/2, -z+1/2'
'x, -y+1/2, z+1/2'

loop_
_atom_site_label
_atom_site_type_symbol
_atom_site_fract_x
_atom_site_fract_y
_atom_site_fract_z
_atom_site_U_iso_or_equiv
_atom_site_adp_type
_atom_site_occupancy
_atom_site_site_symmetry_order
_atom_site_calc_flag
_atom_site_refinement_flags_posn
_atom_site_refinement_flags_adp
_atom_site_refinement_flags_occupancy
_atom_site_disorder_assembly
_atom_site_disorder_group
N1 N 0.65173(11) 0.37802(13) 0.14217(9) 0.0800(6) Uani 1 1 d . . . . .
H1 H 0.645986 0.415782 0.116265 0.096 Uiso 1 1 calc R U . . .
N2 N 0.59878(13) 0.28084(13) 0.08252(10) 0.0842(6) Uani 1 1 d . . . . .
H2 H 0.598484 0.32697 0.061618 0.101 Uiso 1 1 calc R U . . .
O1 O 0.62561(13) 0.23352(14) 0.16762(10) 0.1016(7) Uani 1 1 d . . . . .
C1 C 0.68593(12) 0.41077(17) 0.18839(10) 0.0762(6) Uani 1 1 d . . . . .
C2 C 0.70725(13) 0.50069(18) 0.18781(12) 0.0825(7) Uani 1 1 d . . . . .
H2A H 0.698547 0.535318 0.157262 0.099 Uiso 1 1 calc R U . . .
C3 C 0.74123(16) 0.5393(2) 0.23208(14) 0.0941(8) Uani 1 1 d . . . . .
H3 H 0.753236 0.600111 0.231543 0.113 Uiso 1 1 calc R U . . .
C4 C 0.75760(19) 0.4881(3) 0.27734(14) 0.1009(9) Uani 1 1 d . . . . .
H4 H 0.780778 0.513826 0.30703 0.121 Uiso 1 1 calc R U . . .
C5 C 0.7390(2) 0.3995(3) 0.27727(12) 0.1035(9) Uani 1 1 d . . . . .
H5 H 0.751074 0.364379 0.307012 0.124 Uiso 1 1 calc R U . . .
C6 C 0.70254(16) 0.3598(2) 0.23416(12) 0.0912(7) Uani 1 1 d . . . . .
H6 H 0.68919 0.299409 0.235728 0.109 Uiso 1 1 calc R U . . .
C7 C 0.62604(12) 0.29227(16) 0.13311(12) 0.0791(6) Uani 1 1 d . . . . .
C8 C 0.57095(13) 0.19931(16) 0.06162(12) 0.0792(6) Uani 1 1 d . . . . .
C9 C 0.51424(18) 0.20401(17) 0.02514(13) 0.0945(8) Uani 1 1 d . . . . .
H9 H 0.493967 0.25967 0.016473 0.113 Uiso 1 1 calc R U . . .
C10 C 0.48668(19) 0.12625(18) 0.00093(14) 0.0963(8) Uani 1 1 d . . . . .
H10 H 0.448288 0.131132 -0.023743 0.116 Uiso 1 1 calc R U . . .
C11 C 0.51509(13) 0.04168(15) 0.01271(11) 0.0761(6) Uani 1 1 d . . . . .
C12 C 0.57255(15) 0.03920(17) 0.04919(15) 0.0907(8) Uani 1 1 d . . . . .
H12 H 0.593495 -0.016114 0.057773 0.109 Uiso 1 1 calc R U . . .
C13 C 0.60020(15) 0.11649(18) 0.07353(15) 0.0934(8) Uani 1 1 d . . . . .
H13 H 0.638796 0.112028 0.098056 0.112 Uiso 1 1 calc R U . . .
N3 N 0.46779(14) 0.5947(2) 0.18429(14) 0.1079(9) Uani 1 1 d . . . . .
C14 C 0.47314(16) 0.5050(3) 0.15477(14) 0.1006(9) Uani 1 1 d . . . . .
H14A H 0.474621 0.517114 0.116491 0.121 Uiso 1 1 calc R U . . .
H14B H 0.519248 0.476832 0.164744 0.121 Uiso 1 1 calc R U . . .
C15 C 0.41226(19) 0.4382(3) 0.16487(15) 0.1073(10) Uani 1 1 d . . . . .
H15A H 0.405525 0.431031 0.20326 0.129 Uiso 1 1 calc R U . . .
H15B H 0.366828 0.46064 0.149421 0.129 Uiso 1 1 calc R U . . .
C16 C 0.4305(3) 0.3490(3) 0.1403(2) 0.1262(13) Uani 1 1 d . . . . .
H16A H 0.474422 0.325572 0.157593 0.151 Uiso 1 1 calc R U . . .
H16B H 0.441192 0.357824 0.102575 0.151 Uiso 1 1 calc R U . . .
C17 C 0.3703(5) 0.2806(5) 0.1452(3) 0.178(3) Uani 1 1 d . . . . .
H17A H 0.353233 0.279456 0.181587 0.267 Uiso 1 1 calc R U . . .
H17B H 0.388632 0.222207 0.135719 0.267 Uiso 1 1 calc R U . . .
H17C H 0.330589 0.296482 0.121495 0.267 Uiso 1 1 calc R U . . .
C18 C 0.39917(18) 0.6448(3) 0.1710(2) 0.1265(15) Uani 1 1 d D . . . .
H18A H 0.357872 0.60553 0.177978 0.152 Uiso 1 1 calc R U . . .
H18B H 0.39552 0.695747 0.195195 0.152 Uiso 1 1 calc R U . . .
C19 C 0.3925(2) 0.6784(4) 0.1151(2) 0.1356(16) Uani 1 1 d D . . . .
H19A H 0.39779 0.628836 0.090045 0.163 Uiso 1 1 calc R U . . .
H19B H 0.430847 0.721947 0.108144 0.163 Uiso 1 1 calc R U . . .
C20 C 0.3190(3) 0.7215(5) 0.1078(3) 0.168(2) Uani 1 1 d D . . . .
H20A H 0.281814 0.675124 0.110477 0.202 Uiso 1 1 calc R U . . .
H20B H 0.311533 0.763422 0.137146 0.202 Uiso 1 1 calc R U . . .
C21 C 0.3077(4) 0.7708(7) 0.0560(4) 0.230(5) Uani 1 1 d D . . . .
H21A H 0.294054 0.728778 0.028295 0.346 Uiso 1 1 calc R U . . .
H21B H 0.352306 0.800574 0.046224 0.346 Uiso 1 1 calc R U . . .
H21C H 0.26954 0.814602 0.060099 0.346 Uiso 1 1 calc R U . . .
C22 C 0.53575(18) 0.6497(3) 0.1705(2) 0.1190(12) Uani 1 1 d . . . . .
H22A H 0.536938 0.656877 0.131804 0.143 Uiso 1 1 calc R U . . .
H22B H 0.578482 0.614652 0.180843 0.143 Uiso 1 1 calc R U . . .
C23 C 0.5432(3) 0.7424(4) 0.1958(3) 0.1462(18) Uani 1 1 d D . . . .
H23A H 0.536106 0.737578 0.23426 0.175 Uiso 1 1 calc R U . . .
H23B H 0.505293 0.781508 0.18135 0.175 Uiso 1 1 calc R U . . .
C24 C 0.6174(5) 0.7841(7) 0.1853(4) 0.233(5) Uani 1 1 d D U . . .
H24A H 0.61984 0.843316 0.201671 0.28 Uiso 1 1 calc R U . . .
H24B H 0.655464 0.747018 0.201445 0.28 Uiso 1 1 calc R U . . .
C25 C 0.6297(9) 0.7918(10) 0.1265(5) 0.286(6) Uani 1 1 d D U . . .
H25A H 0.64428 0.73432 0.112514 0.428 Uiso 1 1 calc R U . . .
H25B H 0.667454 0.835241 0.119979 0.428 Uiso 1 1 calc R U . . .
H25C H 0.585161 0.8107 0.109006 0.428 Uiso 1 1 calc R U . . .
C26 C 0.4647(2) 0.5802(3) 0.24462(17) 0.1259(14) Uani 1 1 d D . . . .
H26A H 0.461855 0.638654 0.261901 0.151 Uiso 1 1 calc R U . . .
H26B H 0.419888 0.548091 0.252687 0.151 Uiso 1 1 calc R U . . .
C27 C 0.5274(2) 0.5297(4) 0.26901(19) 0.1442(18) Uani 1 1 d D U . . .
H27A H 0.528931 0.469029 0.254561 0.173 Uiso 1 1 calc R U . . .
H27B H 0.573128 0.559442 0.260532 0.173 Uiso 1 1 calc R U . . .
C28 C 0.5179(4) 0.5264(5) 0.3278(2) 0.162(2) Uani 1 1 d D . . . .
H28A H 0.471974 0.496391 0.335488 0.195 Uiso 1 1 calc R U . . .
H28B H 0.514439 0.587511 0.34131 0.195 Uiso 1 1 calc R U . . .
C29 C 0.5779(4) 0.4792(8) 0.3575(3) 0.208(4) Uani 1 1 d D U . . .
H29A H 0.600204 0.519857 0.382722 0.312 Uiso 1 1 calc R U . . .
H29B H 0.613912 0.458758 0.332429 0.312 Uiso 1 1 calc R U . . .
H29C H 0.55809 0.428421 0.376333 0.312 Uiso 1 1 calc R U . . .
P1 P 0.63517(16) 0.50766(10) 0.01340(7) 0.1063(6) Uani 0.55 1 d . . P A 1
O2 O 0.5860(4) 0.5925(3) 0.0202(3) 0.1295(19) Uani 0.55 1 d . . P A 1
H2B H 0.548691 0.586882 0.001877 0.194 Uiso 0.55 1 calc R U P A 1
O3 O 0.6700(5) 0.5226(5) -0.0428(2) 0.1306(18) Uani 0.55 1 d . . P A 1
H3A H 0.714691 0.51977 -0.040038 0.196 Uiso 0.55 1 calc R U P A 1
O4 O 0.5903(4) 0.4256(4) 0.0122(3) 0.1277(18) Uani 0.55 1 d . . P A 1
O5 O 0.6913(5) 0.5068(4) 0.0564(2) 0.1219(17) Uani 0.55 1 d . . P A 1
P1' P 0.58481(15) 0.51308(14) 0.02170(8) 0.0955(6) Uani 0.45 1 d D . P B 2
O2' O 0.5342(4) 0.5936(4) 0.0304(3) 0.125(2) Uani 0.45 1 d D . P B 2
H2' H 0.517149 0.610022 0.001395 0.187 Uiso 0.45 1 calc R U P B 2
O3' O 0.6184(7) 0.5259(9) -0.0355(3) 0.160(4) Uani 0.45 1 d . U P B 2
H3' H 0.657636 0.499087 -0.03703 0.241 Uiso 0.45 1 calc R U P B 2
O4' O 0.5428(4) 0.4278(3) 0.0196(3) 0.1043(15) Uani 0.45 1 d D . P B 2
O5' O 0.6419(4) 0.5177(5) 0.0637(2) 0.1074(16) Uani 0.45 1 d D . P B 2
O1W O 0.7337(7) 0.5917(4) -0.0649(5) 0.134(4) Uani 0.25 1 d D . P C 4
H1WA H 0.763(6) 0.554(8) -0.054(7) 0.202 Uiso 0.25 1 d D U P D 4
H1WB H 0.743(11) 0.611(12) -0.095(3) 0.202 Uiso 0.25 1 d D U P E 4

loop_
_atom_site_aniso_label
_atom_site_aniso_U_11
_atom_site_aniso_U_22
_atom_site_aniso_U_33
_atom_site_aniso_U_23
_atom_site_aniso_U_13
_atom_site_aniso_U_12
N1 0.0907(12) 0.0638(10) 0.0854(12) 0.0102(8) -0.0087(9) -0.0009(8)
N2 0.1006(13) 0.0586(10) 0.0933(13) 0.0071(9) -0.0076(10) -0.0041(9)
O1 0.1210(14) 0.0768(11) 0.1066(14) 0.0255(10) -0.0193(11) -0.0151(10)
C1 0.0711(10) 0.0749(13) 0.0825(14) 0.0076(10) -0.0008(9) 0.0063(9)
C2 0.0786(12) 0.0779(14) 0.0911(16) 0.0102(11) -0.0040(11) -0.0003(10)
C3 0.0908(14) 0.0895(17) 0.1020(19) -0.0001(14) -0.0050(13) -0.0109(12)
C4 0.1014(17) 0.115(2) 0.0866(18) 0.0005(15) -0.0081(13) -0.0095(16)
C5 0.120(2) 0.113(2) 0.0778(15) 0.0161(15) -0.0064(14) -0.0004(17)
C6 0.1048(17) 0.0828(15) 0.0861(16) 0.0161(12) -0.0002(13) 0.0033(12)
C7 0.0761(11) 0.0636(11) 0.0975(16) 0.0121(11) -0.0011(10) 0.0006(9)
C8 0.0830(12) 0.0598(12) 0.0948(15) 0.0053(10) 0.0040(11) -0.0030(9)
C9 0.1159(18) 0.0584(12) 0.109(2) 0.0077(11) -0.0222(15) 0.0028(11)
C10 0.1129(18) 0.0618(12) 0.114(2) 0.0041(12) -0.0243(16) 0.0015(12)
C11 0.0788(11) 0.0570(11) 0.0927(14) 0.0052(10) 0.0079(10) -0.0009(9)
C12 0.0897(14) 0.0581(11) 0.124(2) 0.0034(12) -0.0081(13) 0.0064(10)
C13 0.0897(14) 0.0662(13) 0.124(2) 0.0011(13) -0.0157(14) 0.0043(10)
N3 0.0805(13) 0.116(2) 0.128(2) -0.0164(17) 0.0136(13) 0.0009(12)
C14 0.0855(15) 0.120(2) 0.097(2) 0.0000(16) 0.0123(13) 0.0112(14)
C15 0.0991(17) 0.127(3) 0.0961(19) -0.0122(18) 0.0057(14) 0.0044(17)
C16 0.141(3) 0.118(3) 0.120(3) -0.014(2) 0.013(2) 0.009(2)
C17 0.205(6) 0.146(5) 0.185(6) -0.052(4) 0.020(5) -0.017(4)
C18 0.0807(16) 0.117(3) 0.183(4) -0.024(3) 0.016(2) 0.0043(16)
C19 0.0943(19) 0.125(3) 0.187(5) -0.013(3) -0.008(2) -0.002(2)
C20 0.103(2) 0.184(6) 0.217(7) 0.030(5) 0.021(3) 0.016(3)
C21 0.137(4) 0.269(10) 0.286(11) 0.095(9) 0.013(5) 0.070(6)
C22 0.0841(15) 0.132(3) 0.141(3) -0.005(2) 0.0142(17) -0.0019(17)
C23 0.116(3) 0.131(3) 0.192(5) -0.030(3) 0.007(3) -0.023(2)
C24 0.300(12) 0.191(8) 0.208(8) -0.043(7) 0.012(8) -0.100(8)
C25 0.286(9) 0.277(9) 0.295(10) 0.010(8) 0.032(8) -0.037(8)
C26 0.108(2) 0.149(4) 0.121(3) -0.036(3) 0.025(2) -0.016(2)
C27 0.124(3) 0.192(5) 0.117(3) -0.004(3) 0.023(2) 0.000(3)
C28 0.180(5) 0.188(6) 0.121(4) -0.007(4) 0.042(4) -0.009(4)
C29 0.189(6) 0.311(12) 0.124(4) -0.003(6) 0.028(4) 0.023(7)
P1 0.1564(17) 0.0740(8) 0.0878(10) 0.0148(6) -0.0280(10) 0.0092(9)
O2 0.165(5) 0.073(3) 0.149(5) 0.003(2) -0.053(4) 0.006(3)
O3 0.162(5) 0.153(5) 0.076(3) 0.026(3) -0.030(3) -0.006(4)
O4 0.158(5) 0.072(2) 0.152(5) 0.030(3) -0.026(4) 0.004(3)
O5 0.176(5) 0.107(3) 0.082(3) 0.021(2) -0.036(3) 0.007(4)
P1' 0.1180(13) 0.0816(11) 0.0866(11) 0.0216(7) -0.0111(10) -0.0061(9)
O2' 0.160(5) 0.066(3) 0.147(5) 0.011(3) -0.033(5) 0.005(3)
O3' 0.166(7) 0.230(10) 0.084(4) 0.027(4) -0.011(4) -0.070(7)
O4' 0.123(4) 0.064(2) 0.126(4) 0.017(2) -0.015(4) 0.001(3)
O5' 0.127(4) 0.098(4) 0.096(4) 0.024(3) -0.014(3) -0.014(3)
O1W 0.187(10) 0.038(3) 0.179(10) -0.044(4) 0.035(8) -0.043(4)

loop_
_atom_type_symbol
_atom_type_description
_atom_type_scat_dispersion_real
_atom_type_scat_dispersion_imag
_atom_type_scat_source
C C 0.0181 0.0091 'International Tables Vol C Tables 4.2.6.8 and 6.1.1.4'
H H 0 0 'International Tables Vol C Tables 4.2.6.8 and 6.1.1.4'
N N 0.0311 0.018 'International Tables Vol C Tables 4.2.6.8 and 6.1.1.4'
O O 0.0492 0.0322 'International Tables Vol C Tables 4.2.6.8 and 6.1.1.4'
P P 0.2955 0.4335 'International Tables Vol C Tables 4.2.6.8 and 6.1.1.4'

loop_
_geom_angle_atom_site_label_1
_geom_angle_atom_site_label_2
_geom_angle_atom_site_label_3
_geom_angle
_geom_angle_site_symmetry_1
_geom_angle_site_symmetry_3
_geom_angle_publ_flag
C7 N1 C1 127.5(2) . . ?
C7 N1 H1 116.2 . . ?
C1 N1 H1 116.2 . . ?
C7 N2 C8 125.2(2) . . ?
C7 N2 H2 117.4 . . ?
C8 N2 H2 117.4 . . ?
N1 C1 C2 116.8(2) . . ?
N1 C1 C6 125.2(2) . . ?
C2 C1 C6 118.0(3) . . ?
C3 C2 C1 120.8(3) . . ?
C3 C2 H2A 119.6 . . ?
C1 C2 H2A 119.6 . . ?
C2 C3 C4 120.7(3) . . ?
C2 C3 H3 119.7 . . ?
C4 C3 H3 119.7 . . ?
C5 C4 C3 118.5(3) . . ?
C5 C4 H4 120.7 . . ?
C3 C4 H4 120.7 . . ?
C4 C5 C6 122.0(3) . . ?
C4 C5 H5 119 . . ?
C6 C5 H5 119 . . ?
C5 C6 C1 119.8(3) . . ?
C5 C6 H6 120.1 . . ?
C1 C6 H6 120.1 . . ?
O1 C7 N2 123.8(2) . . ?
O1 C7 N1 123.3(3) . . ?
N2 C7 N1 112.9(2) . . ?
C9 C8 C13 118.6(2) . . ?
C9 C8 N2 117.8(2) . . ?
C13 C8 N2 123.5(2) . . ?
C8 C9 C10 120.7(2) . . ?
C8 C9 H9 119.6 . . ?
C10 C9 H9 119.6 . . ?
C11 C10 C9 121.7(3) . . ?
C11 C10 H10 119.2 . . ?
C9 C10 H10 119.2 . . ?
C12 C11 C10 116.3(2) . . ?
C12 C11 C11 122.1(3) . 5_655 ?
C10 C11 C11 121.6(3) . 5_655 ?
C11 C12 C13 122.3(2) . . ?
C11 C12 H12 118.8 . . ?
C13 C12 H12 118.8 . . ?
C8 C13 C12 120.5(3) . . ?
C8 C13 H13 119.8 . . ?
C12 C13 H13 119.8 . . ?
C18 N3 C26 104.5(3) . . ?
C18 N3 C22 111.5(3) . . ?
C26 N3 C22 109.6(3) . . ?
C18 N3 C14 112.7(3) . . ?
C26 N3 C14 110.8(3) . . ?
C22 N3 C14 107.6(3) . . ?
C15 C14 N3 116.2(3) . . ?
C15 C14 H14A 108.2 . . ?
N3 C14 H14A 108.2 . . ?
C15 C14 H14B 108.2 . . ?
N3 C14 H14B 108.2 . . ?
H14A C14 H14B 107.4 . . ?
C16 C15 C14 110.2(3) . . ?
C16 C15 H15A 109.6 . . ?
C14 C15 H15A 109.6 . . ?
C16 C15 H15B 109.6 . . ?
C14 C15 H15B 109.6 . . ?
H15A C15 H15B 108.1 . . ?
C15 C16 C17 113.5(4) . . ?
C15 C16 H16A 108.9 . . ?
C17 C16 H16A 108.9 . . ?
C15 C16 H16B 108.9 . . ?
C17 C16 H16B 108.9 . . ?
H16A C16 H16B 107.7 . . ?
C16 C17 H17A 109.5 . . ?
C16 C17 H17B 109.5 . . ?
H17A C17 H17B 109.5 . . ?
C16 C17 H17C 109.5 . . ?
H17A C17 H17C 109.5 . . ?
H17B C17 H17C 109.5 . . ?
C19 C18 N3 115.9(3) . . ?
C19 C18 H18A 108.3 . . ?
N3 C18 H18A 108.3 . . ?
C19 C18 H18B 108.3 . . ?
N3 C18 H18B 108.3 . . ?
H18A C18 H18B 107.4 . . ?
C18 C19 C20 108.9(4) . . ?
C18 C19 H19A 109.9 . . ?
C20 C19 H19A 109.9 . . ?
C18 C19 H19B 109.9 . . ?
C20 C19 H19B 109.9 . . ?
H19A C19 H19B 108.3 . . ?
C21 C20 C19 115.5(5) . . ?
C21 C20 H20A 108.4 . . ?
C19 C20 H20A 108.4 . . ?
C21 C20 H20B 108.4 . . ?
C19 C20 H20B 108.4 . . ?
H20A C20 H20B 107.5 . . ?
C20 C21 H21A 109.5 . . ?
C20 C21 H21B 109.5 . . ?
H21A C21 H21B 109.5 . . ?
C20 C21 H21C 109.5 . . ?
H21A C21 H21C 109.5 . . ?
H21B C21 H21C 109.5 . . ?
N3 C22 C23 117.5(3) . . ?
N3 C22 H22A 107.9 . . ?
C23 C22 H22A 107.9 . . ?
N3 C22 H22B 107.9 . . ?
C23 C22 H22B 107.9 . . ?
H22A C22 H22B 107.2 . . ?
C22 C23 C24 112.1(5) . . ?
C22 C23 H23A 109.2 . . ?
C24 C23 H23A 109.2 . . ?
C22 C23 H23B 109.2 . . ?
C24 C23 H23B 109.2 . . ?
H23A C23 H23B 107.9 . . ?
C25 C24 C23 110.1(9) . . ?
C25 C24 H24A 109.6 . . ?
C23 C24 H24A 109.6 . . ?
C25 C24 H24B 109.6 . . ?
C23 C24 H24B 109.6 . . ?
H24A C24 H24B 108.1 . . ?
C24 C25 H25A 109.5 . . ?
C24 C25 H25B 109.5 . . ?
H25A C25 H25B 109.5 . . ?
C24 C25 H25C 109.5 . . ?
H25A C25 H25C 109.5 . . ?
H25B C25 H25C 109.5 . . ?
C27 C26 N3 115.9(3) . . ?
C27 C26 H26A 108.3 . . ?
N3 C26 H26A 108.3 . . ?
C27 C26 H26B 108.3 . . ?
N3 C26 H26B 108.3 . . ?
H26A C26 H26B 107.4 . . ?
C28 C27 C26 108.8(4) . . ?
C28 C27 H27A 109.9 . . ?
C26 C27 H27A 109.9 . . ?
C28 C27 H27B 109.9 . . ?
C26 C27 H27B 109.9 . . ?
H27A C27 H27B 108.3 . . ?
C27 C28 C29 114.4(5) . . ?
C27 C28 H28A 108.7 . . ?
C29 C28 H28A 108.7 . . ?
C27 C28 H28B 108.7 . . ?
C29 C28 H28B 108.7 . . ?
H28A C28 H28B 107.6 . . ?
C28 C29 H29A 109.5 . . ?
C28 C29 H29B 109.5 . . ?
H29A C29 H29B 109.5 . . ?
C28 C29 H29C 109.5 . . ?
H29A C29 H29C 109.5 . . ?
H29B C29 H29C 109.5 . . ?
O4 P1 O5 113.1(3) . . ?
O4 P1 O3 109.4(4) . . ?
O5 P1 O3 111.4(4) . . ?
O4 P1 O2 110.6(5) . . ?
O5 P1 O2 109.0(4) . . ?
O3 P1 O2 102.9(4) . . ?
P1 O2 H2B 109.5 . . ?
P1 O3 H3A 109.5 . . ?
O5' P1' O4' 115.4(4) . . ?
O5' P1' O2' 106.8(5) . . ?
O4' P1' O2' 111.1(4) . . ?
O5' P1' O3' 111.0(5) . . ?
O4' P1' O3' 106.2(5) . . ?
O2' P1' O3' 106.1(6) . . ?
P1' O2' H2' 109.5 . . ?
P1' O3' H3' 109.5 . . ?
H1WA O1W H1WB 113(6) . . ?

loop_
_geom_bond_atom_site_label_1
_geom_bond_atom_site_label_2
_geom_bond_distance
_geom_bond_site_symmetry_2
_geom_bond_publ_flag
N1 C7 1.375(3) . ?
N1 C1 1.391(3) . ?
N1 H1 0.86 . ?
N2 C7 1.359(4) . ?
N2 C8 1.410(3) . ?
N2 H2 0.86 . ?
O1 C7 1.224(3) . ?
C1 C2 1.391(4) . ?
C1 C6 1.398(4) . ?
C2 C3 1.383(4) . ?
C2 H2A 0.93 . ?
C3 C4 1.389(5) . ?
C3 H3 0.93 . ?
C4 C5 1.358(5) . ?
C4 H4 0.93 . ?
C5 C6 1.388(5) . ?
C5 H5 0.93 . ?
C6 H6 0.93 . ?
C8 C9 1.372(4) . ?
C8 C13 1.372(4) . ?
C9 C10 1.394(4) . ?
C9 H9 0.93 . ?
C10 C11 1.389(4) . ?
C10 H10 0.93 . ?
C11 C12 1.381(4) . ?
C11 C11 1.493(5) 5_655 ?
C12 C13 1.390(4) . ?
C12 H12 0.93 . ?
C13 H13 0.93 . ?
N3 C18 1.491(5) . ?
N3 C26 1.518(5) . ?
N3 C22 1.527(5) . ?
N3 C14 1.525(5) . ?
C14 C15 1.513(5) . ?
C14 H14A 0.97 . ?
C14 H14B 0.97 . ?
C15 C16 1.497(6) . ?
C15 H15A 0.97 . ?
C15 H15B 0.97 . ?
C16 C17 1.503(9) . ?
C16 H16A 0.97 . ?
C16 H16B 0.97 . ?
C17 H17A 0.96 . ?
C17 H17B 0.96 . ?
C17 H17C 0.96 . ?
C18 C19 1.481(6) . ?
C18 H18A 0.97 . ?
C18 H18B 0.97 . ?
C19 C20 1.497(7) . ?
C19 H19A 0.97 . ?
C19 H19B 0.97 . ?
C20 C21 1.495(5) . ?
C20 H20A 0.97 . ?
C20 H20B 0.97 . ?
C21 H21A 0.96 . ?
C21 H21B 0.96 . ?
C21 H21C 0.96 . ?
C22 C23 1.519(7) . ?
C22 H22A 0.97 . ?
C22 H22B 0.97 . ?
C23 C24 1.514(7) . ?
C23 H23A 0.97 . ?
C23 H23B 0.97 . ?
C24 C25 1.488(5) . ?
C24 H24A 0.97 . ?
C24 H24B 0.97 . ?
C25 H25A 0.96 . ?
C25 H25B 0.96 . ?
C25 H25C 0.96 . ?
C26 C27 1.493(4) . ?
C26 H26A 0.97 . ?
C26 H26B 0.97 . ?
C27 C28 1.476(7) . ?
C27 H27A 0.97 . ?
C27 H27B 0.97 . ?
C28 C29 1.489(5) . ?
C28 H28A 0.97 . ?
C28 H28B 0.97 . ?
C29 H29A 0.96 . ?
C29 H29B 0.96 . ?
C29 H29C 0.96 . ?
P1 O4 1.468(7) . ?
P1 O5 1.474(6) . ?
P1 O3 1.557(7) . ?
P1 O2 1.558(7) . ?
O2 H2B 0.82 . ?
O3 H3A 0.82 . ?
P1' O5' 1.470(6) . ?
P1' O4' 1.480(5) . ?
P1' O2' 1.528(4) . ?
P1' O3' 1.567(8) . ?
O2' H2' 0.82 . ?
O3' H3' 0.82 . ?
O1W H1WA 0.820(3) . ?
O1W H1WB 0.820(3) . ?

loop_
_geom_torsion_atom_site_label_1
_geom_torsion_atom_site_label_2
_geom_torsion_atom_site_label_3
_geom_torsion_atom_site_label_4
_geom_torsion
_geom_torsion_site_symmetry_1
_geom_torsion_site_symmetry_2
_geom_torsion_site_symmetry_3
_geom_torsion_site_symmetry_4
_geom_torsion_publ_flag
C7 N1 C1 C2 179.9(2) . . . . ?
C7 N1 C1 C6 2.2(4) . . . . ?
N1 C1 C2 C3 179.6(2) . . . . ?
C6 C1 C2 C3 -2.5(4) . . . . ?
C1 C2 C3 C4 2.7(5) . . . . ?
C2 C3 C4 C5 -0.5(5) . . . . ?
C3 C4 C5 C6 -1.9(6) . . . . ?
C4 C5 C6 C1 2.0(5) . . . . ?
N1 C1 C6 C5 177.9(3) . . . . ?
C2 C1 C6 C5 0.3(4) . . . . ?
C8 N2 C7 O1 -4.4(4) . . . . ?
C8 N2 C7 N1 177.9(2) . . . . ?
C1 N1 C7 O1 5.5(4) . . . . ?
C1 N1 C7 N2 -176.8(2) . . . . ?
C7 N2 C8 C9 146.7(3) . . . . ?
C7 N2 C8 C13 -37.1(4) . . . . ?
C13 C8 C9 C10 0.3(5) . . . . ?
N2 C8 C9 C10 176.8(3) . . . . ?
C8 C9 C10 C11 0.2(6) . . . . ?
C9 C10 C11 C12 -0.7(5) . . . . ?
C9 C10 C11 C11 179.2(3) . . . 5_655 ?
C10 C11 C12 C13 0.8(5) . . . . ?
C11 C11 C12 C13 -179.1(3) 5_655 . . . ?
C9 C8 C13 C12 -0.2(5) . . . . ?
N2 C8 C13 C12 -176.4(3) . . . . ?
C11 C12 C13 C8 -0.4(5) . . . . ?
C18 N3 C14 C15 -59.1(5) . . . . ?
C26 N3 C14 C15 57.6(4) . . . . ?
C22 N3 C14 C15 177.5(3) . . . . ?
N3 C14 C15 C16 -171.3(4) . . . . ?
C14 C15 C16 C17 -175.9(5) . . . . ?
C26 N3 C18 C19 172.4(4) . . . . ?
C22 N3 C18 C19 54.0(5) . . . . ?
C14 N3 C18 C19 -67.2(5) . . . . ?
N3 C18 C19 C20 176.5(4) . . . . ?
C18 C19 C20 C21 171.5(7) . . . . ?
C18 N3 C22 C23 56.3(6) . . . . ?
C26 N3 C22 C23 -58.9(5) . . . . ?
C14 N3 C22 C23 -179.5(4) . . . . ?
N3 C22 C23 C24 171.9(7) . . . . ?
C22 C23 C24 C25 58.6(12) . . . . ?
C18 N3 C26 C27 179.2(4) . . . . ?
C22 N3 C26 C27 -61.1(5) . . . . ?
C14 N3 C26 C27 57.5(5) . . . . ?
N3 C26 C27 C28 176.7(5) . . . . ?
C26 C27 C28 C29 -178.8(7) . . . . ?

loop_
_platon_squeeze_void_nr
_platon_squeeze_void_average_x
_platon_squeeze_void_average_y
_platon_squeeze_void_average_z
_platon_squeeze_void_volume
_platon_squeeze_void_count_electrons
_platon_squeeze_void_content
1 0.250 0.133 1.000 173 43 ' '
2 0.750 -0.133 1.000 173 43 ' '
3 0.250 0.367 0.500 173 43 ' '
4 0.750 0.633 0.500 173 43 ' '
